data_4113152
loop_
_publ_author_name
'William J. Evans'
'Stosh A. Kozimor'
'Joseph W. Ziller'
'Nikolas Kaltsoyannis'

_publ_section_title
;
 Structure, Reactivity, and Density Functional Theory Analysis of the
 Six-Electron Reductant, [(C5Me5)2U]2(\m-\h6:\h6-C6H6), Synthesized via a
 New Mode of (C5Me5)3M Reactivity
;
_journal_name_full 'Journal of the American Chemical Society'
_journal_page_first 14533
_journal_page_last 14547
_journal_paper_doi 10.1021/ja0463886
_journal_volume 126
_journal_year 2004
_chemical_formula_sum 'C44 H86 N2 Si4 U2'
_chemical_formula_weight 1231.57
_chemical_name_systematic
;
  ?
;
_space_group_IT_number 2
_symmetry_cell_setting triclinic
_symmetry_space_group_name_Hall '-P 1'
_symmetry_space_group_name_H-M 'P -1'
_atom_sites_solution_hydrogens difmap
_atom_sites_solution_primary direct
_atom_sites_solution_secondary difmap
_audit_creation_method SHELXTL
_cell_angle_alpha 107.460(3)
_cell_angle_beta 99.515(3)
_cell_angle_gamma 90.328(3)
_cell_formula_units_Z 1
_cell_length_a 8.6030(16)
_cell_length_b 11.624(2)
_cell_length_c 13.269(3)
_cell_measurement_temperature 163(2)
_cell_volume 1246.2(4)
_computing_cell_refinement 'Bruker SMART/SAINT'
_computing_data_collection 'Bruker SMART'
_computing_data_reduction 'Bruker SAINT'
_computing_molecular_graphics 'Bruker SHELXTL'
_computing_publication_material 'Bruker SHELXTL'
_computing_structure_refinement 'Bruker SHELXTL'
_computing_structure_solution 'Bruker SHELXTL'
_diffrn_ambient_temperature 163(2)
_diffrn_measured_fraction_theta_full 0.927
_diffrn_measured_fraction_theta_max 0.927
_diffrn_measurement_device_type 'CCD area detector'
_diffrn_measurement_method 'omega scans'
_diffrn_radiation_monochromator graphite
_diffrn_radiation_source 'sealed tube'
_diffrn_radiation_type MoK\a
_diffrn_radiation_wavelength 0.71073
_diffrn_reflns_av_R_equivalents 0.0194
_diffrn_reflns_av_sigmaI/netI 0.0251
_diffrn_reflns_limit_h_max 11
_diffrn_reflns_limit_h_min -11
_diffrn_reflns_limit_k_max 15
_diffrn_reflns_limit_k_min -15
_diffrn_reflns_limit_l_max 17
_diffrn_reflns_limit_l_min -17
_diffrn_reflns_number 12709
_diffrn_reflns_theta_full 28.27
_diffrn_reflns_theta_max 28.27
_diffrn_reflns_theta_min 1.63
_diffrn_standards_decay_% '< 1.0'
_diffrn_standards_interval_count 'initial 50 frames recollected'
_diffrn_standards_number '50 frames'
_exptl_absorpt_coefficient_mu 6.615
_exptl_absorpt_correction_T_max 0.5041
_exptl_absorpt_correction_T_min 0.2188
_exptl_absorpt_correction_type multi-scan
_exptl_absorpt_process_details 'Bruker SADABS'
_exptl_crystal_colour purple
_exptl_crystal_density_diffrn 1.641
_exptl_crystal_density_meas ?
_exptl_crystal_description plate
_exptl_crystal_F_000 604
_exptl_crystal_size_max 0.33
_exptl_crystal_size_mid 0.33
_exptl_crystal_size_min 0.12
_refine_diff_density_max 0.599
_refine_diff_density_min -1.935
_refine_diff_density_rms 0.245
_refine_ls_extinction_method none
_refine_ls_goodness_of_fit_ref 1.174
_refine_ls_hydrogen_treatment refall
_refine_ls_matrix_type full
_refine_ls_number_parameters 407
_refine_ls_number_reflns 5736
_refine_ls_number_restraints 0
_refine_ls_restrained_S_all 1.174
_refine_ls_R_factor_all 0.0186
_refine_ls_R_factor_gt 0.0168
_refine_ls_shift/su_max 0.001
_refine_ls_shift/su_mean 0.000
_refine_ls_structure_factor_coef Fsqd
_refine_ls_weighting_details 'calc w=1/[\s^2^(Fo^2^)+(0.0323P)^2^+0.0000P] where P=(Fo^2^+2Fc^2^)/3'
_refine_ls_weighting_scheme calc
_refine_ls_wR_factor_gt 0.0432
_refine_ls_wR_factor_ref 0.0520
_reflns_number_gt 5511
_reflns_number_total 5736
_reflns_threshold_expression >2sigma(I)
_cod_data_source_file ja0463886si20040622_064513_2.cif
_cod_data_source_block sak34_(241956)
_cod_depositor_comments
;
The following automatic conversions were performed:

'_exptl_crystal_density_meas' value 'NA' was changed to '?' - the
value is perceived as not measured.

Automatic conversion script
Id: cif_fix_values 3008 2015-01-20 13:52:24Z robertas 
;
_cod_database_code 4113152

loop_
_symmetry_equiv_pos_as_xyz
'x, y, z'
'-x, -y, -z'

loop_
_atom_site_label
_atom_site_type_symbol
_atom_site_fract_x
_atom_site_fract_y
_atom_site_fract_z
_atom_site_U_iso_or_equiv
_atom_site_adp_type
_atom_site_occupancy
_atom_site_symmetry_multiplicity
_atom_site_calc_flag
U1 U 0.150000(8) 0.011536(7) 0.149349(6) 0.00947(4) Uani 1 1 d
Si1 Si 0.37331(8) -0.23470(7) 0.13402(7) 0.01718(15) Uani 1 1 d
Si2 Si 0.07817(8) -0.22945(7) 0.23651(6) 0.01471(14) Uani 1 1 d
N1 N 0.2145(2) -0.16661(19) 0.18441(18) 0.0132(4) Uani 1 1 d
C1 C 0.3656(3) 0.2069(3) 0.2574(2) 0.0189(6) Uani 1 1 d
C2 C 0.3735(3) 0.1346(3) 0.3270(2) 0.0184(6) Uani 1 1 d
C3 C 0.2291(3) 0.1403(3) 0.3654(2) 0.0165(5) Uani 1 1 d
C4 C 0.1310(3) 0.2152(2) 0.3195(2) 0.0154(5) Uani 1 1 d
C5 C 0.2161(3) 0.2583(2) 0.2541(2) 0.0164(5) Uani 1 1 d
C6 C 0.4977(5) 0.2367(4) 0.2062(3) 0.0380(9) Uani 1 1 d
H6A H 0.472(6) 0.256(5) 0.147(5) 0.064(16) Uiso 1 1 d
H6B H 0.572(6) 0.179(5) 0.193(5) 0.066(15) Uiso 1 1 d
H6C H 0.558(6) 0.307(5) 0.250(4) 0.064(15) Uiso 1 1 d
C7 C 0.5160(4) 0.0770(4) 0.3692(3) 0.0400(10) Uani 1 1 d
H7A H 0.601(6) 0.084(5) 0.339(4) 0.060(15) Uiso 1 1 d
H7B H 0.507(6) -0.007(5) 0.373(5) 0.070(16) Uiso 1 1 d
H7C H 0.575(5) 0.122(4) 0.444(4) 0.054(13) Uiso 1 1 d
C8 C 0.1992(5) 0.0913(3) 0.4535(3) 0.0326(7) Uani 1 1 d
H8A H 0.098(6) 0.101(4) 0.467(4) 0.048(13) Uiso 1 1 d
H8B H 0.274(5) 0.135(4) 0.514(4) 0.041(11) Uiso 1 1 d
H8C H 0.236(5) 0.012(5) 0.443(4) 0.054(13) Uiso 1 1 d
C9 C -0.0293(4) 0.2522(3) 0.3443(3) 0.0297(7) Uani 1 1 d
H9A H -0.089(6) 0.278(5) 0.286(4) 0.054(13) Uiso 1 1 d
H9B H -0.019(5) 0.326(4) 0.416(4) 0.043(12) Uiso 1 1 d
H9C H -0.088(5) 0.193(4) 0.360(4) 0.042(11) Uiso 1 1 d
C10 C 0.1700(5) 0.3580(3) 0.2062(3) 0.0328(8) Uani 1 1 d
H10A H 0.053(5) 0.371(4) 0.203(3) 0.033(10) Uiso 1 1 d
H10B H 0.193(5) 0.344(4) 0.134(4) 0.043(12) Uiso 1 1 d
H10C H 0.230(4) 0.438(4) 0.257(3) 0.031(10) Uiso 1 1 d
C11 C 0.0909(3) 0.1023(2) -0.0059(2) 0.0154(5) Uani 1 1 d
C12 C 0.1338(3) -0.0191(2) -0.0569(2) 0.0146(5) Uani 1 1 d
C13 C 0.0486(3) -0.1208(2) -0.0443(2) 0.0140(5) Uani 1 1 d
C14 C 0.3220(4) -0.3672(3) 0.0097(4) 0.0387(9) Uani 1 1 d
H14A H 0.253(7) -0.355(5) -0.048(5) 0.066(16) Uiso 1 1 d
H14B H 0.276(6) -0.427(5) 0.022(5) 0.069(17) Uiso 1 1 d
H14C H 0.414(5) -0.398(4) -0.022(4) 0.049(12) Uiso 1 1 d
C15 C 0.5113(4) -0.2895(4) 0.2320(4) 0.0382(9) Uani 1 1 d
H15A H 0.538(5) -0.234(5) 0.295(4) 0.052(14) Uiso 1 1 d
H15B H 0.606(5) -0.327(4) 0.200(4) 0.050(13) Uiso 1 1 d
H15C H 0.451(5) -0.355(4) 0.242(4) 0.051(13) Uiso 1 1 d
C16 C 0.4850(3) -0.1185(3) 0.0963(3) 0.0222(6) Uani 1 1 d
H16A H 0.428(5) -0.092(4) 0.044(4) 0.039(11) Uiso 1 1 d
H16B H 0.576(5) -0.161(4) 0.066(4) 0.038(11) Uiso 1 1 d
H16C H 0.528(5) -0.048(5) 0.156(4) 0.053(13) Uiso 1 1 d
C17 C -0.0258(4) -0.3719(3) 0.1398(3) 0.0266(7) Uani 1 1 d
H17A H -0.075(5) -0.362(4) 0.075(4) 0.036(11) Uiso 1 1 d
H17B H -0.111(5) -0.396(4) 0.170(4) 0.039(11) Uiso 1 1 d
H17C H 0.049(5) -0.440(4) 0.116(4) 0.043(11) Uiso 1 1 d
C18 C -0.0793(3) -0.1184(3) 0.2697(3) 0.0213(6) Uani 1 1 d
H18A H -0.043(6) -0.030(5) 0.290(4) 0.064(15) Uiso 1 1 d
H18B H -0.124(6) -0.133(5) 0.327(4) 0.058(15) Uiso 1 1 d
H18C H -0.150(6) -0.121(5) 0.211(5) 0.076(17) Uiso 1 1 d
C19 C 0.1634(4) -0.2655(3) 0.3621(3) 0.0267(6) Uani 1 1 d
H19A H 0.213(5) -0.199(4) 0.417(4) 0.048(12) Uiso 1 1 d
H19B H 0.242(6) -0.324(4) 0.352(4) 0.046(13) Uiso 1 1 d
H19C H 0.076(6) -0.298(5) 0.391(4) 0.061(14) Uiso 1 1 d
C20 C -0.2110(4) 0.5468(3) 0.3907(3) 0.0298(7) Uani 1 1 d
C21 C -0.2887(3) 0.4947(3) 0.4634(3) 0.0227(6) Uani 1 1 d
C22 C -0.4594(3) 0.5285(3) 0.4663(3) 0.0211(6) Uani 1 1 d
H11 H 0.152(4) 0.170(3) -0.010(3) 0.016(8) Uiso 1 1 d
H12 H 0.218(4) -0.028(3) -0.090(3) 0.024(9) Uiso 1 1 d
H13 H 0.080(3) -0.204(3) -0.076(3) 0.014(8) Uiso 1 1 d
H20A H -0.251(5) 0.515(4) 0.320(4) 0.042(12) Uiso 1 1 d
H20B H -0.100(5) 0.527(4) 0.391(3) 0.036(10) Uiso 1 1 d
H20C H -0.219(6) 0.622(5) 0.407(4) 0.058(15) Uiso 1 1 d
H21A H -0.231(5) 0.524(4) 0.536(4) 0.039(11) Uiso 1 1 d
H21B H -0.285(4) 0.411(3) 0.438(3) 0.019(8) Uiso 1 1 d
H22A H -0.464(4) 0.612(3) 0.492(3) 0.020(9) Uiso 1 1 d
H22B H -0.521(4) 0.501(3) 0.392(3) 0.026(9) Uiso 1 1 d

loop_
_atom_site_aniso_label
_atom_site_aniso_U_11
_atom_site_aniso_U_22
_atom_site_aniso_U_33
_atom_site_aniso_U_23
_atom_site_aniso_U_13
_atom_site_aniso_U_12
U1 0.01099(5) 0.00940(6) 0.00602(6) 0.00243(4) -0.00421(3) -0.00046(3)
Si1 0.0115(3) 0.0151(3) 0.0240(4) 0.0075(3) -0.0023(3) 0.0011(2)
Si2 0.0157(3) 0.0152(3) 0.0132(4) 0.0079(3) -0.0039(3) -0.0045(2)
N1 0.0112(9) 0.0139(10) 0.0141(11) 0.0071(9) -0.0041(8) -0.0013(7)
C1 0.0178(12) 0.0201(13) 0.0111(13) -0.0047(11) -0.0013(10) -0.0078(10)
C2 0.0169(12) 0.0203(13) 0.0086(13) -0.0034(11) -0.0091(10) 0.0033(10)
C3 0.0270(13) 0.0154(12) 0.0031(12) -0.0012(10) -0.0013(10) 0.0001(10)
C4 0.0155(11) 0.0134(12) 0.0127(13) -0.0003(10) -0.0019(9) 0.0003(9)
C5 0.0239(13) 0.0113(11) 0.0096(13) 0.0009(10) -0.0054(10) -0.0038(9)
C6 0.0348(18) 0.037(2) 0.031(2) -0.0088(17) 0.0142(16) -0.0212(16)
C7 0.0305(17) 0.039(2) 0.030(2) -0.0068(17) -0.0191(15) 0.0178(15)
C8 0.056(2) 0.0264(17) 0.0131(16) 0.0054(13) 0.0015(15) -0.0044(15)
C9 0.0200(14) 0.0267(16) 0.0333(19) -0.0044(15) 0.0049(13) 0.0051(12)
C10 0.056(2) 0.0128(14) 0.0223(18) 0.0049(13) -0.0124(15) -0.0045(13)
C11 0.0179(12) 0.0175(13) 0.0109(13) 0.0075(11) -0.0026(10) -0.0055(10)
C12 0.0127(11) 0.0226(13) 0.0086(12) 0.0052(10) 0.0013(9) 0.0022(9)
C13 0.0164(11) 0.0125(12) 0.0094(13) 0.0014(10) -0.0050(9) 0.0037(9)
C14 0.0285(17) 0.0227(17) 0.052(3) -0.0073(17) 0.0046(17) 0.0036(13)
C15 0.0192(15) 0.051(2) 0.056(3) 0.037(2) 0.0007(15) 0.0091(14)
C16 0.0208(13) 0.0260(15) 0.0208(16) 0.0076(13) 0.0057(11) -0.0006(11)
C17 0.0300(15) 0.0205(15) 0.0260(18) 0.0068(13) -0.0034(13) -0.0118(12)
C18 0.0158(12) 0.0301(16) 0.0199(15) 0.0112(13) 0.0015(11) -0.0003(10)
C19 0.0340(16) 0.0264(16) 0.0216(17) 0.0154(14) -0.0044(13) -0.0030(13)
C20 0.0274(16) 0.0282(18) 0.035(2) 0.0108(15) 0.0074(14) 0.0022(12)
C21 0.0201(13) 0.0219(15) 0.0245(17) 0.0063(13) 0.0012(12) 0.0031(10)
C22 0.0222(13) 0.0180(14) 0.0218(16) 0.0050(12) 0.0020(11) 0.0052(10)

loop_
_atom_type_symbol
_atom_type_description
_atom_type_scat_dispersion_real
_atom_type_scat_dispersion_imag
_atom_type_scat_source
C C 0.0033 0.0016 'International Tables Vol C Tables 4.2.6.8 and 6.1.1.4'
H H 0.0000 0.0000 'International Tables Vol C Tables 4.2.6.8 and 6.1.1.4'
N N 0.0061 0.0033 'International Tables Vol C Tables 4.2.6.8 and 6.1.1.4'
Si Si 0.0817 0.0704 'International Tables Vol C Tables 4.2.6.8 and 6.1.1.4'
U U -9.6767 9.6646 'International Tables Vol C Tables 4.2.6.8 and 6.1.1.4'

loop_
_geom_angle_atom_site_label_1
_geom_angle_atom_site_label_2
_geom_angle_atom_site_label_3
_geom_angle
_geom_angle_site_symmetry_1
_geom_angle_site_symmetry_3
Cnt1 U1 Cnt2 130.9 . .
Cnt1 U1 N1 111.2 . .
Cnt2 U1 N1 117.8 . .
N1 U1 C12 116.26(8) . 2
N1 U1 C11 141.56(9) . .
C12 U1 C11 58.95(8) 2 .
N1 U1 C13 85.92(8) . .
C12 U1 C13 58.73(8) 2 .
C11 U1 C13 58.29(9) . .
N1 U1 C13 147.01(8) . 2
C12 U1 C13 32.67(8) 2 2
C11 U1 C13 32.66(8) . 2
C13 U1 C13 67.89(10) . 2
N1 U1 C11 89.83(8) . 2
C12 U1 C11 32.52(9) 2 2
C11 U1 C11 68.01(9) . 2
C13 U1 C11 32.57(8) . 2
C13 U1 C11 57.29(8) 2 2
N1 U1 C12 109.27(8) . .
C12 U1 C12 68.47(9) 2 .
C11 U1 C12 32.36(8) . .
C13 U1 C12 32.42(8) . .
C13 U1 C12 57.44(8) 2 .
C11 U1 C12 57.48(8) 2 .
N1 U1 C4 118.81(8) . .
C12 U1 C4 93.56(8) 2 .
C11 U1 C4 99.59(9) . .
C13 U1 C4 150.23(8) . .
C13 U1 C4 82.87(8) 2 .
C11 U1 C4 124.52(8) 2 .
C12 U1 C4 131.64(8) . .
N1 U1 C3 91.15(8) . .
C12 U1 C3 117.31(8) 2 .
C11 U1 C3 126.01(9) . .
C13 U1 C3 172.83(8) . .
C13 U1 C3 112.37(9) 2 .
C11 U1 C3 141.08(8) 2 .
C12 U1 C3 154.06(8) . .
C4 U1 C3 29.56(8) . .
N1 U1 C2 88.92(8) . .
C12 U1 C2 142.30(8) 2 .
C11 U1 C2 117.91(9) . .
C13 U1 C2 156.59(8) . .
C13 U1 C2 123.00(8) 2 .
C11 U1 C2 170.41(9) 2 .
C12 U1 C2 131.71(8) . .
C4 U1 C2 48.79(8) . .
C3 U1 C2 29.48(8) . .
N1 U1 C1 114.74(8) . .
C12 U1 C1 127.11(9) 2 .
C11 U1 C1 88.44(9) . .
C13 U1 C1 138.46(9) . .
C13 U1 C1 98.25(9) 2 .
C11 U1 C1 154.94(9) 2 .
C12 U1 C1 106.62(8) . .
C4 U1 C1 48.83(8) . .
C3 U1 C1 48.62(8) . .
C2 U1 C1 29.47(9) . .
N1 U1 C5 136.68(8) . .
C12 U1 C5 98.88(8) 2 .
C11 U1 C5 77.73(8) . .
C13 U1 C5 136.00(8) . .
C13 U1 C5 74.42(8) 2 .
C11 U1 C5 130.43(8) 2 .
C12 U1 C5 106.65(8) . .
C4 U1 C5 29.53(8) . .
C3 U1 C5 48.55(8) . .
C2 U1 C5 48.57(8) . .
C1 U1 C5 29.51(8) . .
N1 Si1 C15 113.63(16) . .
N1 Si1 C14 114.89(14) . .
C15 Si1 C14 106.1(2) . .
N1 Si1 C16 107.00(12) . .
C15 Si1 C16 108.29(16) . .
C14 Si1 C16 106.54(19) . .
N1 Si1 U1 37.04(7) . .
C15 Si1 U1 135.40(16) . .
C14 Si1 U1 116.86(14) . .
C16 Si1 U1 71.28(10) . .
N1 Si2 C19 113.65(13) . .
N1 Si2 C17 113.27(14) . .
C19 Si2 C17 107.01(15) . .
N1 Si2 C18 108.39(12) . .
C19 Si2 C18 107.72(16) . .
C17 Si2 C18 106.43(15) . .
N1 Si2 U1 37.28(7) . .
C19 Si2 U1 131.32(10) . .
C17 Si2 U1 120.11(12) . .
C18 Si2 U1 71.46(10) . .
Si1 N1 Si2 126.60(13) . .
Si1 N1 U1 116.37(11) . .
Si2 N1 U1 115.91(11) . .
C2 C1 C5 107.9(2) . .
C2 C1 C6 126.5(3) . .
C5 C1 C6 125.2(3) . .
C2 C1 U1 75.08(15) . .
C5 C1 U1 75.52(14) . .
C6 C1 U1 120.9(2) . .
C3 C2 C1 108.0(2) . .
C3 C2 C7 123.8(3) . .
C1 C2 C7 127.6(3) . .
C3 C2 U1 74.88(15) . .
C1 C2 U1 75.46(15) . .
C7 C2 U1 123.2(2) . .
C4 C3 C2 108.3(2) . .
C4 C3 C8 126.5(3) . .
C2 C3 C8 124.4(3) . .
C4 C3 U1 74.93(15) . .
C2 C3 U1 75.64(15) . .
C8 C3 U1 123.3(2) . .
C3 C4 C5 107.9(2) . .
C3 C4 C9 125.9(3) . .
C5 C4 C9 125.9(3) . .
C3 C4 U1 75.51(15) . .
C5 C4 U1 76.36(15) . .
C9 C4 U1 118.78(18) . .
C4 C5 C1 107.9(2) . .
C4 C5 C10 126.0(3) . .
C1 C5 C10 125.2(3) . .
C4 C5 U1 74.10(14) . .
C1 C5 U1 74.97(15) . .
C10 C5 U1 125.33(19) . .
C12 C11 C13 120.1(2) . 2
C12 C11 U1 76.36(15) . .
C13 C11 U1 75.15(15) 2 .
C12 C11 U1 71.73(14) . 2
C13 C11 U1 72.10(14) 2 2
U1 C11 U1 111.99(9) . 2
C11 C12 C13 119.0(2) . .
C11 C12 U1 75.75(14) . 2
C13 C12 U1 75.33(14) . 2
C11 C12 U1 71.28(15) . .
C13 C12 U1 71.46(15) . .
U1 C12 U1 111.53(9) 2 .
C12 C13 C11 120.3(2) . 2
C12 C13 U1 76.12(15) . .
C11 C13 U1 75.34(15) 2 .
C12 C13 U1 72.00(15) . 2
C11 C13 U1 72.19(15) 2 2
U1 C13 U1 112.11(10) . 2
C20 C21 C22 113.1(3) . .
C22 C22 C21 113.5(3) 2_466 .

loop_
_geom_bond_atom_site_label_1
_geom_bond_atom_site_label_2
_geom_bond_distance
_geom_bond_site_symmetry_2
U1 N1 2.306(2) .
U1 C12 2.559(3) 2
U1 C11 2.564(3) .
U1 C13 2.569(3) .
U1 C13 2.603(3) 2
U1 C11 2.612(3) 2
U1 C12 2.631(3) .
U1 C4 2.766(3) .
U1 C3 2.773(3) .
U1 C2 2.783(3) .
U1 C1 2.788(3) .
U1 C5 2.795(3) .
U1 Cnt1 2.506 .
U1 Cnt2 2.146 .
Si1 N1 1.714(2) .
Si1 C15 1.872(4) .
Si1 C14 1.875(4) .
Si1 C16 1.884(3) .
Si2 N1 1.717(2) .
Si2 C19 1.874(3) .
Si2 C17 1.875(3) .
Si2 C18 1.890(3) .
C1 C2 1.417(4) .
C1 C5 1.422(4) .
C1 C6 1.505(4) .
C2 C3 1.414(4) .
C2 C7 1.507(4) .
C3 C4 1.413(4) .
C3 C8 1.502(4) .
C4 C5 1.418(4) .
C4 C9 1.505(4) .
C5 C10 1.506(4) .
C11 C12 1.449(4) .
C11 C13 1.453(4) 2
C11 U1 2.612(3) 2
C12 C13 1.453(4) .
C12 U1 2.559(3) 2
C13 C11 1.453(4) 2
C13 U1 2.603(3) 2
C20 C21 1.518(5) .
C21 C22 1.526(4) .
C22 C22 1.511(6) 2_466
